data_8106484
loop_
_publ_author_name
'Radi, Smaail'
'Tighadouini, Said'
'Eddike, Driss'
'Tillard, Monique'
'Mabkhot, Yahia N.'

_publ_section_title
;
 Crystal structure of
 (Z)-1-(1,5-dimethyl-1H-pyrazol-3-yl)-3-hydroxy-3-(p-toly)prop-2-en-1-one,
 C15H16N2O2
;
_journal_issue 2
_journal_name_full 'Zeitschrift f\"ur Kristallographie - New Crystal Structures'
_journal_page_first 209
_journal_page_last 210
_journal_paper_doi 10.1515/ncrs-2016-0199
_journal_volume 232
_journal_year 2017
_chemical_formula_moiety 'C15 H16 N2 O2'
_chemical_formula_sum 'C15 H16 N2 O2'
_chemical_formula_weight 256.30
_chemical_name_systematic
;
Crystal structure of (Z)-1-(1,5-dimethyl-1H-pyrazol-3-yl)-3-hydroxy
-3-(p-toly)prop-2-en-1-one 
;
_space_group_crystal_system monoclinic
_space_group_IT_number 14
_space_group_name_Hall '-P 2ybc'
_space_group_name_H-M_alt 'P 1 21/c 1'
_atom_sites_solution_hydrogens mixed
_audit_creation_method SHELXL-2013
_cell_angle_alpha 90
_cell_angle_beta 123.417(5)
_cell_angle_gamma 90
_cell_formula_units_Z 4
_cell_length_a 10.8334(5)
_cell_length_b 11.7225(5)
_cell_length_c 12.6861(6)
_cell_measurement_reflns_used 26340
_cell_measurement_temperature 297(2)
_cell_measurement_theta_max 30.5
_cell_measurement_theta_min 1.5
_cell_volume 1344.73(13)
_computing_cell_refinement 'CrysAlisRed 171 Oxford Diffraction,2009'
_computing_data_collection 'CrysAlis 171 Oxford Diffraction,2009'
_computing_data_reduction 'CrysAlisRed 171 Oxford Diffraction,2009'
_computing_molecular_graphics 'ortep3 for windows (Farrugia, 2012)'
_computing_structure_refinement 'SHELXL-2013 (Sheldrick, 2013)'
_computing_structure_solution 'SHELXS-97, Sheldrick 1997'
_diffrn_ambient_temperature 297(2)
_diffrn_detector 'CCD plate'
_diffrn_detector_type Sapphire3
_diffrn_measured_fraction_theta_full 0.998
_diffrn_measured_fraction_theta_max 0.999
_diffrn_measurement_device_type 'Xcalibur, Sapphire3, Gemini'
_diffrn_measurement_method 'omega scan'
_diffrn_radiation_type MoK\a
_diffrn_radiation_wavelength 0.71073
_diffrn_reflns_av_R_equivalents 0.0334
_diffrn_reflns_av_unetI/netI 0.0242
_diffrn_reflns_Laue_measured_fraction_full 0.998
_diffrn_reflns_Laue_measured_fraction_max 0.999
_diffrn_reflns_limit_h_max 15
_diffrn_reflns_limit_h_min -15
_diffrn_reflns_limit_k_max 16
_diffrn_reflns_limit_k_min -16
_diffrn_reflns_limit_l_max 18
_diffrn_reflns_limit_l_min -18
_diffrn_reflns_number 26340
_diffrn_reflns_point_group_measured_fraction_full 0.998
_diffrn_reflns_point_group_measured_fraction_max 0.999
_diffrn_reflns_theta_full 25.242
_diffrn_reflns_theta_max 30.499
_diffrn_reflns_theta_min 3.214
_diffrn_source 'fine-focus sealed tube'
_diffrn_standards_decay_% 0
_diffrn_standards_interval_count 50
_diffrn_standards_number 1
_exptl_absorpt_coefficient_mu 0.085
_exptl_absorpt_correction_type none
_exptl_crystal_colour colorless
_exptl_crystal_density_diffrn 1.266
_exptl_crystal_density_method 'not measured'
_exptl_crystal_description bipyramid
_exptl_crystal_F_000 544
_exptl_crystal_size_max 0.62
_exptl_crystal_size_mid 0.4
_exptl_crystal_size_min 0.36
_refine_diff_density_max 0.286
_refine_diff_density_min -0.225
_refine_diff_density_rms 0.041
_refine_ls_extinction_coef .
_refine_ls_extinction_method none
_refine_ls_goodness_of_fit_ref 1.059
_refine_ls_hydrogen_treatment mixed
_refine_ls_matrix_type full
_refine_ls_number_parameters 183
_refine_ls_number_reflns 4099
_refine_ls_number_restraints 0
_refine_ls_restrained_S_all 1.059
_refine_ls_R_factor_all 0.0819
_refine_ls_R_factor_gt 0.0607
_refine_ls_shift/su_max 0.000
_refine_ls_shift/su_mean 0.000
_refine_ls_structure_factor_coef Fsqd
_refine_ls_weighting_details
;
 w=1/[\s^2^(Fo^2^)+(0.0827P)^2^+0.1950P]
 where P=(Fo^2^+2Fc^2^)/3
;
_refine_ls_weighting_scheme calc
_refine_ls_wR_factor_gt 0.1533
_refine_ls_wR_factor_ref 0.1662
_reflns_Friedel_coverage 0.000
_reflns_Friedel_fraction_full .
_reflns_Friedel_fraction_max .
_reflns_number_gt 3126
_reflns_number_total 4099
_reflns_threshold_expression 'I > 2\s(I)'
_cod_data_source_file suppl_ncrs-2016-0199_suppl.cif
_cod_data_source_block moni66
_cod_original_cell_volume 1344.73(12)
_cod_original_sg_symbol_H-M 'P 21/c'
_cod_database_code 8106484
_shelx_space_group_comment
;
The symmetry employed for this shelxl refinement is uniquely defined
by the following loop, which should always be used as a source of
symmetry information in preference to the above space-group names.
They are only intended as comments.
;
_shelxl_version_number 2013-2

loop_
_space_group_symop_operation_xyz
'x, y, z'
'-x, y+1/2, -z+1/2'
'-x, -y, -z'
'x, -y-1/2, z-1/2'

loop_
_atom_site_label
_atom_site_type_symbol
_atom_site_fract_x
_atom_site_fract_y
_atom_site_fract_z
_atom_site_U_iso_or_equiv
_atom_site_adp_type
_atom_site_occupancy
_atom_site_site_symmetry_order
_atom_site_calc_flag
_atom_site_refinement_flags_posn
_atom_site_refinement_flags_adp
_atom_site_refinement_flags_occupancy
_atom_site_disorder_assembly
_atom_site_disorder_group
C1 C 0.01862(15) 0.59334(12) 0.27258(13) 0.0379(3) Uani 1 1 d . . . . .
C2 C 0.13551(15) 0.65792(12) 0.36266(12) 0.0400(3) Uani 1 1 d . . . . .
H2 H 0.1752 0.7141 0.3379 0.048 Uiso 1 1 calc R U . . .
C3 C 0.19615(15) 0.63988(12) 0.49272(13) 0.0394(3) Uani 1 1 d . . . . .
C4 C 0.31447(15) 0.71328(12) 0.58847(12) 0.0382(3) Uani 1 1 d . . . . .
C5 C 0.36337(16) 0.72292(13) 0.71587(13) 0.0444(3) Uani 1 1 d . . . . .
H5 H 0.3301 0.6817 0.7582 0.053 Uiso 1 1 calc R U . . .
C6 C 0.46982(16) 0.80513(13) 0.76494(13) 0.0458(4) Uani 1 1 d . . . . .
C7 C 0.5583(2) 0.85593(19) 0.89453(15) 0.0688(5) Uani 1 1 d . . . . .
H7A H 0.6611 0.8384 0.9328 0.103 Uiso 1 1 calc R U . . .
H7B H 0.5256 0.8248 0.9451 0.103 Uiso 1 1 calc R U . . .
H7C H 0.5451 0.9372 0.8888 0.103 Uiso 1 1 calc R U . . .
C8 C 0.5767(2) 0.92746(17) 0.67085(18) 0.0693(5) Uani 1 1 d . . . . .
H8A H 0.6134 0.9038 0.6206 0.104 Uiso 1 1 calc R U . . .
H8B H 0.6583 0.9399 0.7563 0.104 Uiso 1 1 calc R U . . .
H8C H 0.5216 0.9970 0.6372 0.104 Uiso 1 1 calc R U . . .
C9 C -0.05302(14) 0.60795(12) 0.13556(12) 0.0370(3) Uani 1 1 d . . . . .
C10 C -0.03874(16) 0.70784(12) 0.08385(13) 0.0418(3) Uani 1 1 d . . . . .
H10 H 0.0150 0.7688 0.1362 0.050 Uiso 1 1 calc R U . . .
C11 C -0.10414(16) 0.71668(13) -0.04498(14) 0.0452(3) Uani 1 1 d . . . . .
H11 H -0.0955 0.7845 -0.0785 0.054 Uiso 1 1 calc R U . . .
C12 C -0.18248(15) 0.62654(14) -0.12545(13) 0.0440(3) Uani 1 1 d . . . . .
C13 C -0.2483(2) 0.63514(17) -0.26531(15) 0.0617(5) Uani 1 1 d . . . . .
H13A H -0.2318 0.5650 -0.2949 0.093 Uiso 1 1 calc R U . . .
H13B H -0.2023 0.6968 -0.2812 0.093 Uiso 1 1 calc R U . . .
H13C H -0.3526 0.6491 -0.3089 0.093 Uiso 1 1 calc R U . . .
C14 C -0.19649(17) 0.52778(14) -0.07330(14) 0.0497(4) Uani 1 1 d . . . . .
H14 H -0.2486 0.4664 -0.1257 0.060 Uiso 1 1 calc R U . . .
C15 C -0.13500(17) 0.51835(13) 0.05445(14) 0.0462(3) Uani 1 1 d . . . . .
H15 H -0.1482 0.4517 0.0869 0.055 Uiso 1 1 calc R U . . .
N1 N 0.48166(13) 0.83981(11) 0.66866(11) 0.0447(3) Uani 1 1 d . . . . .
N2 N 0.38682(13) 0.78578(10) 0.55933(10) 0.0413(3) Uani 1 1 d . . . . .
O1 O -0.03848(13) 0.51164(9) 0.30417(10) 0.0535(3) Uani 1 1 d . . . . .
H1 H 0.0160 0.5110 0.3930 0.080 Uiso 1 1 d R U . . .
O2 O 0.14793(13) 0.56258(10) 0.53075(10) 0.0522(3) Uani 1 1 d . . . . .

loop_
_atom_site_aniso_label
_atom_site_aniso_U_11
_atom_site_aniso_U_22
_atom_site_aniso_U_33
_atom_site_aniso_U_23
_atom_site_aniso_U_13
_atom_site_aniso_U_12
C1 0.0403(7) 0.0352(6) 0.0417(7) -0.0014(5) 0.0248(6) -0.0020(5)
C2 0.0419(7) 0.0409(7) 0.0387(7) -0.0015(5) 0.0232(6) -0.0056(6)
C3 0.0380(7) 0.0382(7) 0.0406(7) 0.0013(5) 0.0208(6) 0.0037(5)
C4 0.0364(6) 0.0381(7) 0.0359(6) 0.0030(5) 0.0173(5) 0.0065(5)
C5 0.0452(8) 0.0495(8) 0.0358(7) 0.0063(6) 0.0206(6) 0.0093(6)
C6 0.0413(7) 0.0518(8) 0.0355(7) 0.0001(6) 0.0155(6) 0.0109(6)
C7 0.0615(11) 0.0884(14) 0.0393(8) -0.0141(9) 0.0169(8) 0.0013(10)
C8 0.0633(11) 0.0675(12) 0.0640(11) -0.0082(9) 0.0268(9) -0.0214(9)
C9 0.0345(6) 0.0392(7) 0.0392(7) -0.0047(5) 0.0215(5) -0.0053(5)
C10 0.0418(7) 0.0399(7) 0.0398(7) -0.0051(6) 0.0201(6) -0.0075(6)
C11 0.0439(8) 0.0475(8) 0.0426(7) 0.0024(6) 0.0228(6) -0.0026(6)
C12 0.0348(7) 0.0569(9) 0.0374(7) -0.0036(6) 0.0180(6) 0.0009(6)
C13 0.0599(10) 0.0771(12) 0.0394(8) -0.0024(8) 0.0218(7) 0.0061(9)
C14 0.0455(8) 0.0525(9) 0.0445(8) -0.0156(7) 0.0206(7) -0.0150(7)
C15 0.0470(8) 0.0419(7) 0.0479(8) -0.0064(6) 0.0250(7) -0.0135(6)
N1 0.0409(6) 0.0462(7) 0.0375(6) -0.0029(5) 0.0155(5) -0.0009(5)
N2 0.0397(6) 0.0435(6) 0.0343(6) -0.0012(5) 0.0163(5) 0.0003(5)
O1 0.0609(7) 0.0519(6) 0.0464(6) -0.0002(5) 0.0289(5) -0.0189(5)
O2 0.0555(6) 0.0514(6) 0.0448(6) 0.0084(5) 0.0246(5) -0.0074(5)

loop_
_atom_type_symbol
_atom_type_description
_atom_type_scat_dispersion_real
_atom_type_scat_dispersion_imag
_atom_type_scat_source
C C 0.0033 0.0016 'International Tables Vol C Tables 4.2.6.8 and 6.1.1.4'
H H 0.0000 0.0000 'International Tables Vol C Tables 4.2.6.8 and 6.1.1.4'
N N 0.0061 0.0033 'International Tables Vol C Tables 4.2.6.8 and 6.1.1.4'
O O 0.0106 0.0060 'International Tables Vol C Tables 4.2.6.8 and 6.1.1.4'

loop_
_geom_angle_atom_site_label_1
_geom_angle_atom_site_label_2
_geom_angle_atom_site_label_3
_geom_angle
_geom_angle_site_symmetry_1
_geom_angle_site_symmetry_3
O1 C1 C2 121.32(12) . .
O1 C1 C9 114.42(12) . .
C2 C1 C9 124.26(12) . .
C1 C2 C3 120.69(13) . .
C1 C2 H2 119.7 . .
C3 C2 H2 119.7 . .
O2 C3 C2 121.78(13) . .
O2 C3 C4 117.43(12) . .
C2 C3 C4 120.75(13) . .
N2 C4 C5 111.12(12) . .
N2 C4 C3 121.48(12) . .
C5 C4 C3 127.34(13) . .
C6 C5 C4 105.75(13) . .
C6 C5 H5 127.1 . .
C4 C5 H5 127.1 . .
N1 C6 C5 106.03(13) . .
N1 C6 C7 123.21(16) . .
C5 C6 C7 130.73(16) . .
C6 C7 H7A 109.5 . .
C6 C7 H7B 109.5 . .
H7A C7 H7B 109.5 . .
C6 C7 H7C 109.5 . .
H7A C7 H7C 109.5 . .
H7B C7 H7C 109.5 . .
N1 C8 H8A 109.5 . .
N1 C8 H8B 109.5 . .
H8A C8 H8B 109.5 . .
N1 C8 H8C 109.5 . .
H8A C8 H8C 109.5 . .
H8B C8 H8C 109.5 . .
C10 C9 C15 118.48(13) . .
C10 C9 C1 122.09(12) . .
C15 C9 C1 119.41(13) . .
C11 C10 C9 120.20(13) . .
C11 C10 H10 119.9 . .
C9 C10 H10 119.9 . .
C10 C11 C12 121.38(14) . .
C10 C11 H11 119.3 . .
C12 C11 H11 119.3 . .
C14 C12 C11 118.01(13) . .
C14 C12 C13 120.90(14) . .
C11 C12 C13 121.08(15) . .
C12 C13 H13A 109.5 . .
C12 C13 H13B 109.5 . .
H13A C13 H13B 109.5 . .
C12 C13 H13C 109.5 . .
H13A C13 H13C 109.5 . .
H13B C13 H13C 109.5 . .
C15 C14 C12 121.42(14) . .
C15 C14 H14 119.3 . .
C12 C14 H14 119.3 . .
C14 C15 C9 120.48(14) . .
C14 C15 H15 119.8 . .
C9 C15 H15 119.8 . .
N2 N1 C6 112.91(13) . .
N2 N1 C8 119.10(13) . .
C6 N1 C8 127.95(14) . .
C4 N2 N1 104.18(11) . .
C1 O1 H1 106.3 . .

loop_
_geom_bond_atom_site_label_1
_geom_bond_atom_site_label_2
_geom_bond_distance
_geom_bond_site_symmetry_2
C1 O1 1.3167(16) .
C1 C2 1.3743(19) .
C1 C9 1.4722(19) .
C2 C3 1.4159(19) .
C2 H2 0.9300 .
C3 O2 1.2666(17) .
C3 C4 1.4642(19) .
C4 N2 1.3388(18) .
C4 C5 1.4009(19) .
C5 C6 1.362(2) .
C5 H5 0.9300 .
C6 N1 1.359(2) .
C6 C7 1.497(2) .
C7 H7A 0.9600 .
C7 H7B 0.9600 .
C7 H7C 0.9600 .
C8 N1 1.444(2) .
C8 H8A 0.9600 .
C8 H8B 0.9600 .
C8 H8C 0.9600 .
C9 C10 1.3918(19) .
C9 C15 1.3944(19) .
C10 C11 1.3815(19) .
C10 H10 0.9300 .
C11 C12 1.387(2) .
C11 H11 0.9300 .
C12 C14 1.383(2) .
C12 C13 1.508(2) .
C13 H13A 0.9600 .
C13 H13B 0.9600 .
C13 H13C 0.9600 .
C14 C15 1.376(2) .
C14 H14 0.9300 .
C15 H15 0.9300 .
N1 N2 1.3457(16) .
O1 H1 0.9409 .

loop_
_geom_hbond_atom_site_label_D
_geom_hbond_atom_site_label_H
_geom_hbond_atom_site_label_A
_geom_hbond_distance_DH
_geom_hbond_distance_HA
_geom_hbond_distance_DA
_geom_hbond_angle_DHA
_geom_hbond_site_symmetry_A
O1 H1 O2 0.94(2) 1.64(2) 2.5104(15) 151(2) .
C2 H2 N2 0.942(18) 2.561(16) 2.8993(18) 101.5(11) .

loop_
_geom_torsion_atom_site_label_1
_geom_torsion_atom_site_label_2
_geom_torsion_atom_site_label_3
_geom_torsion_atom_site_label_4
_geom_torsion
_geom_torsion_site_symmetry_1
_geom_torsion_site_symmetry_2
_geom_torsion_site_symmetry_3
_geom_torsion_site_symmetry_4
O1 C1 C2 C3 -1.4(2) . . . .
C9 C1 C2 C3 178.68(13) . . . .
C1 C2 C3 O2 1.7(2) . . . .
C1 C2 C3 C4 -176.13(13) . . . .
O2 C3 C4 N2 170.12(13) . . . .
C2 C3 C4 N2 -11.9(2) . . . .
O2 C3 C4 C5 -12.9(2) . . . .
C2 C3 C4 C5 165.07(14) . . . .
N2 C4 C5 C6 0.05(16) . . . .
C3 C4 C5 C6 -177.21(13) . . . .
C4 C5 C6 N1 -0.62(16) . . . .
C4 C5 C6 C7 177.42(16) . . . .
O1 C1 C9 C10 160.82(13) . . . .
C2 C1 C9 C10 -19.2(2) . . . .
O1 C1 C9 C15 -20.81(19) . . . .
C2 C1 C9 C15 159.16(14) . . . .
C15 C9 C10 C11 -0.4(2) . . . .
C1 C9 C10 C11 178.02(13) . . . .
C9 C10 C11 C12 -1.3(2) . . . .
C10 C11 C12 C14 1.5(2) . . . .
C10 C11 C12 C13 -177.50(15) . . . .
C11 C12 C14 C15 0.0(2) . . . .
C13 C12 C14 C15 179.02(15) . . . .
C12 C14 C15 C9 -1.7(2) . . . .
C10 C9 C15 C14 1.9(2) . . . .
C1 C9 C15 C14 -176.58(14) . . . .
C5 C6 N1 N2 1.03(17) . . . .
C7 C6 N1 N2 -177.19(14) . . . .
C5 C6 N1 C8 178.44(16) . . . .
C7 C6 N1 C8 0.2(3) . . . .
C5 C4 N2 N1 0.55(15) . . . .
C3 C4 N2 N1 177.99(12) . . . .
C6 N1 N2 C4 -0.98(16) . . . .
C8 N1 N2 C4 -178.64(14) . . . .
